data_2212948
loop_
_publ_author_name
'Marcin Cymborowski'
'Maksymilian Chruszcz'
'Zbigniew Dauter'
'Wladek Minor'

_publ_section_title
;
 3-Iodo-<small>L</small>-tyrosine hemihydrate
;
_journal_coeditor_code LH2317
_journal_issue 4
_journal_name_full 'Acta Crystallographica Section E'
_journal_page_first o1557
_journal_page_last o1559
_journal_paper_doi 10.1107/S1600536807009129
_journal_volume 63
_journal_year 2007
_chemical_formula_iupac 'C9 H10 I N O3 , 0.5H2 O'
_chemical_formula_moiety 'C9 H10 I N O3 , 0.5H2 O'
_chemical_formula_sum 'C9 H11 I N O3.5'
_chemical_formula_weight 316.09
_chemical_name_common 'L-3-iodotyrosine hemihydrate'
_chemical_name_systematic
;
(S)-2-Ammonio-3-(3-iodo-4-hydroxyphenyl)propanoate hemihydrate
;
_space_group_IT_number 5
_symmetry_cell_setting monoclinic
_symmetry_space_group_name_Hall 'C 2y'
_symmetry_space_group_name_H-M 'C 1 2 1'
_atom_sites_solution_hydrogens geom
_atom_sites_solution_primary direct
_atom_sites_solution_secondary difmap
_audit_block_code sm
_audit_conform_dict_name cif_core.dic
_audit_conform_dict_version 2.3
_audit_creation_method 'HKL2000-CIF automatic completion and interactive editing'
_cell_angle_alpha 90.00
_cell_angle_beta 91.040(10)
_cell_angle_gamma 90.00
_cell_formula_units_Z 4
_cell_length_a 18.7890(10)
_cell_length_b 5.9080(10)
_cell_length_c 9.6240(10)
_cell_measurement_reflns_used 24658
_cell_measurement_temperature 109(2)
_cell_measurement_theta_max 35.0
_cell_measurement_theta_min 3.0
_cell_volume 1068.1(2)
_computing_cell_refinement HKL-2000
_computing_data_collection 'HKL-2000 (Otwinowski & Minor, 1997)'
_computing_data_reduction HKL-2000
_computing_molecular_graphics
;
HKL-3000SM, MERCURY (Macrae <i>et al.</i>,  2006), ORTEPIII (Burnett &
Johnson, 1996)
and ORTEP-3 (Farrugia, 1997)
;
_computing_publication_material HKL-3000SM
_computing_structure_refinement
;
SHELXL97 (Sheldrick, 1997) and HKL-3000SM
;
_computing_structure_solution
;
SHELXS97 (Sheldrick, 1990) and HKL-3000SM (Minor <i>et al.</i>,
2006)
;
_diffrn_ambient_temperature 109(2)
_diffrn_detector_area_resol_mean 10
_diffrn_measured_fraction_theta_full 0.996
_diffrn_measured_fraction_theta_max 0.996
_diffrn_measurement_device 'four-circle diffractometer'
_diffrn_measurement_device_type 'Rigaku R-AXIS RAPID'
_diffrn_measurement_method '\w scans with \c offset'
_diffrn_radiation_monochromator graphite
_diffrn_radiation_source 'fine-focus sealed tube'
_diffrn_radiation_type 'Mo K\a'
_diffrn_radiation_wavelength 0.71074
_diffrn_reflns_av_R_equivalents 0.037
_diffrn_reflns_av_sigmaI/netI 0.0176
_diffrn_reflns_limit_h_max 30
_diffrn_reflns_limit_h_min -29
_diffrn_reflns_limit_k_max 9
_diffrn_reflns_limit_k_min -9
_diffrn_reflns_limit_l_max 15
_diffrn_reflns_limit_l_min -15
_diffrn_reflns_number 24658
_diffrn_reflns_reduction_process
;
 data merged using denzo and scalepack by evaluating a new profile for each
 reflection based on spots lying within a pre-specified radius
;
_diffrn_reflns_theta_full 35.01
_diffrn_reflns_theta_max 35.0
_diffrn_reflns_theta_min 3.0
_diffrn_standards_decay_% 0
_exptl_absorpt_coefficient_mu 2.98
_exptl_absorpt_correction_T_max 0.89
_exptl_absorpt_correction_T_min 0.87
_exptl_absorpt_correction_type multi-scan
_exptl_absorpt_process_details '(Otwinowski <i>et al.</i>,  2003)'
_exptl_crystal_colour colourless
_exptl_crystal_density_diffrn 1.962
_exptl_crystal_density_method 'not measured'
_exptl_crystal_description needle
_exptl_crystal_F_000 612
_exptl_crystal_size_max 0.48
_exptl_crystal_size_mid 0.04
_exptl_crystal_size_min 0.04
_refine_diff_density_max 2.295
_refine_diff_density_min -0.671
_refine_ls_abs_structure_details 'Flack (1983), with how many Friedel pairs?'
_refine_ls_abs_structure_Flack -0.01(2)
_refine_ls_extinction_method none
_refine_ls_goodness_of_fit_ref 1.076
_refine_ls_hydrogen_treatment mixed
_refine_ls_matrix_type full
_refine_ls_number_parameters 135
_refine_ls_number_reflns 4677
_refine_ls_number_restraints 2
_refine_ls_restrained_S_all 1.076
_refine_ls_R_factor_all 0.0221
_refine_ls_R_factor_gt 0.0211
_refine_ls_shift/su_max 0.005
_refine_ls_shift/su_mean 0.000
_refine_ls_structure_factor_coef Fsqd
_refine_ls_weighting_details 'calc w = 1/[\s^2^(Fo^2^)+(0.0308P)^2^+1.2436P] where P=(Fo^2^+2Fc^2^)/3'
_refine_ls_weighting_scheme calc
_refine_ls_wR_factor_gt 0.0544
_refine_ls_wR_factor_ref 0.0547
_reflns_number_gt 4517
_reflns_number_total 4677
_reflns_observed_criterion >-3\s(I)
_reflns_threshold_expression I>2\s(I)
_cod_data_source_file lh2317.cif
_cod_data_source_block I
_cod_original_sg_symbol_H-M 'C 2'
_cod_original_formula_sum 'C9 H11 I N O3.50'
_cod_database_code 2212948

loop_
_symmetry_equiv_pos_as_xyz
'x, y, z'
'-x, y, -z'
'x+1/2, y+1/2, z'
'-x+1/2, y+1/2, -z'

loop_
_atom_site_type_symbol
_atom_site_label
_atom_site_fract_x
_atom_site_fract_y
_atom_site_fract_z
_atom_site_U_iso_or_equiv
_atom_site_adp_type
_atom_site_calc_flag
_atom_site_refinement_flags
_atom_site_occupancy
I I1 0.912940(5) 0.88360(3) 0.272044(10) 0.01920(3) Uani d . 1
O O2 0.77418(8) 0.6732(3) 0.87281(16) 0.0183(2) Uani d . 1
C C8 0.87786(10) 0.4413(3) 0.89134(19) 0.0141(3) Uani d . 1
H H10 0.9082 0.4396 0.9753 0.017 Uiso calc R 1
C C5 0.80394(11) 0.3056(3) 0.4448(2) 0.0176(3) Uani d . 1
H H6 0.7685 0.2060 0.4150 0.021 Uiso calc R 1
N N1 0.82220(9) 0.2622(3) 0.90435(18) 0.0168(3) Uani d . 1
H H2 0.8430 0.1272 0.9108 0.025 Uiso calc R 1
H H3 0.7935 0.2653 0.8298 0.025 Uiso calc R 1
H H4 0.7970 0.2876 0.9802 0.025 Uiso calc R 1
C C7 0.92455(9) 0.3961(7) 0.76484(16) 0.0161(3) Uani d . 1
H H8 0.9655 0.4959 0.7699 0.019 Uiso calc R 1
H H9 0.9420 0.2418 0.7702 0.019 Uiso calc R 1
O O3 0.88093(8) 0.8427(2) 0.87598(16) 0.0198(3) Uani d . 1
C C9 0.84153(10) 0.6723(3) 0.88003(18) 0.0141(3) Uani d . 1
O O1 0.79476(8) 0.5149(3) 0.22969(15) 0.0191(3) Uani d . 1
H H1 0.7657 0.4143 0.2135 0.029 Uiso calc R 1
C C4 0.82377(10) 0.4850(3) 0.35974(19) 0.0157(3) Uani d . 1
C C3 0.87537(10) 0.6371(3) 0.40881(19) 0.0152(3) Uani d . 1
C C2 0.90569(10) 0.6125(3) 0.54102(19) 0.0155(3) Uani d . 1
H H5 0.9384 0.7189 0.5737 0.019 Uiso calc R 1
C C6 0.83689(11) 0.2752(3) 0.5738(2) 0.0174(3) Uani d . 1
H H7 0.8251 0.1499 0.6271 0.021 Uiso calc R 1
C C1 0.88742(10) 0.4292(3) 0.62526(19) 0.0152(3) Uani d . 1
O O4 1.0000 1.0592(4) 0.0000 0.0248(4) Uani d SD 1
H H11 1.035(2) 0.967(7) 0.050(4) 0.050 Uiso d D 1

loop_
_atom_site_aniso_label
_atom_site_aniso_U_11
_atom_site_aniso_U_22
_atom_site_aniso_U_33
_atom_site_aniso_U_12
_atom_site_aniso_U_13
_atom_site_aniso_U_23
I1 0.02064(5) 0.01818(5) 0.01879(5) -0.00081(6) 0.00088(3) 0.00528(5)
O2 0.0168(6) 0.0176(6) 0.0205(6) 0.0014(5) 0.0003(5) 0.0020(5)
C8 0.0164(7) 0.0118(6) 0.0140(7) -0.0001(5) -0.0018(5) 0.0004(5)
C5 0.0197(8) 0.0165(6) 0.0165(8) -0.0042(6) 0.0004(6) -0.0017(6)
N1 0.0208(7) 0.0117(5) 0.0180(7) -0.0010(5) 0.0026(5) 0.0008(5)
C7 0.0165(6) 0.0170(9) 0.0148(6) 0.0015(10) 0.0001(4) 0.0017(8)
O3 0.0217(6) 0.0120(7) 0.0257(7) -0.0014(4) -0.0021(5) -0.0005(4)
C9 0.0184(7) 0.0121(6) 0.0116(6) 0.0008(5) -0.0016(5) 0.0000(5)
O1 0.0221(6) 0.0201(6) 0.0150(6) -0.0021(5) -0.0040(5) -0.0008(5)
C4 0.0173(7) 0.0161(7) 0.0137(7) -0.0001(5) 0.0004(6) -0.0017(5)
C3 0.0159(7) 0.0140(6) 0.0158(7) -0.0003(5) 0.0008(6) 0.0001(5)
C2 0.0167(7) 0.0154(7) 0.0144(7) -0.0012(5) -0.0006(6) 0.0000(5)
C6 0.0218(8) 0.0152(7) 0.0152(7) -0.0033(6) 0.0013(6) 0.0000(5)
C1 0.0162(7) 0.0146(8) 0.0150(7) 0.0005(5) 0.0021(5) -0.0004(5)
O4 0.0254(10) 0.0221(9) 0.0267(11) 0.000 -0.0036(8) 0.000

loop_
_atom_type_symbol
_atom_type_description
_atom_type_scat_dispersion_real
_atom_type_scat_dispersion_imag
_atom_type_scat_source
I I -0.4742 1.8119 'International Tables Vol C Tables 4.2.6.8 and 6.1.1.4'
C C 0.0033 0.0016 'International Tables Vol C Tables 4.2.6.8 and 6.1.1.4'
O O 0.0106 0.0060 'International Tables Vol C Tables 4.2.6.8 and 6.1.1.4'
N N 0.0061 0.0033 'International Tables Vol C Tables 4.2.6.8 and 6.1.1.4'
H H 0.0000 0.0000 'International Tables Vol C Tables 4.2.6.8 and 6.1.1.4'

loop_
_geom_angle_atom_site_label_1
_geom_angle_atom_site_label_2
_geom_angle_atom_site_label_3
_geom_angle
N1 C8 C9 109.01(15)
N1 C8 C7 110.71(17)
C9 C8 C7 111.06(18)
N1 C8 H10 108.7
C9 C8 H10 108.7
C7 C8 H10 108.7
C6 C5 C4 120.25(17)
C6 C5 H6 119.9
C4 C5 H6 119.9
C8 N1 H2 109.5
C8 N1 H3 109.5
H2 N1 H3 109.5
C8 N1 H4 109.5
H2 N1 H4 109.5
H3 N1 H4 109.5
C1 C7 C8 114.82(16)
C1 C7 H8 108.6
C8 C7 H8 108.6
C1 C7 H9 108.6
C8 C7 H9 108.6
H8 C7 H9 107.5
O3 C9 O2 125.93(17)
O3 C9 C8 117.18(16)
O2 C9 C8 116.87(16)
C4 O1 H1 109.5
O1 C4 C5 121.96(17)
O1 C4 C3 119.23(17)
C5 C4 C3 118.80(17)
C2 C3 C4 120.74(17)
C2 C3 I1 120.68(13)
C4 C3 I1 118.32(13)
C3 C2 C1 120.67(17)
C3 C2 H5 119.7
C1 C2 H5 119.7
C5 C6 C1 121.38(17)
C5 C6 H7 119.3
C1 C6 H7 119.3
C2 C1 C6 118.05(17)
C2 C1 C7 119.99(19)
C6 C1 C7 121.90(19)

loop_
_geom_bond_atom_site_label_1
_geom_bond_atom_site_label_2
_geom_bond_distance
I1 C3 2.094(2)
O2 C9 1.266(2)
C8 N1 1.495(2)
C8 C9 1.529(2)
C8 C7 1.537(3)
C8 H10 0.9800
C5 C6 1.389(3)
C5 C4 1.394(3)
C5 H6 0.9300
N1 H2 0.8900
N1 H3 0.8900
N1 H4 0.8900
C7 C1 1.515(2)
C7 H8 0.9700
C7 H9 0.9700
O3 C9 1.250(2)
O1 C4 1.368(2)
O1 H1 0.8200
C4 C3 1.398(3)
C3 C2 1.392(3)
C2 C1 1.399(3)
C2 H5 0.9300
C6 C1 1.399(3)
C6 H7 0.9300
O4 H11 0.98(3)

loop_
_geom_hbond_atom_site_label_D
_geom_hbond_atom_site_label_H
_geom_hbond_atom_site_label_A
_geom_hbond_site_symmetry_A
_geom_hbond_distance_DH
_geom_hbond_distance_HA
_geom_hbond_distance_DA
_geom_hbond_angle_DHA
N1 H2 O3 1_545 0.89 1.86 2.729(2) 165
N1 H3 O1 4_646 0.89 2.29 2.920(2) 128
N1 H4 O2 4_647 0.89 2.08 2.880(2) 150
O1 H1 O2 4_646 0.82 1.80 2.585(2) 158
O4 H11 O3 2_756 0.98(3) 1.87(3) 2.823(2) 165(4)

loop_
_geom_torsion_atom_site_label_1
_geom_torsion_atom_site_label_2
_geom_torsion_atom_site_label_3
_geom_torsion_atom_site_label_4
_geom_torsion
N1 C8 C7 C1 69.7(3)
C9 C8 C7 C1 -51.5(3)
N1 C8 C9 O3 176.23(16)
C7 C8 C9 O3 -61.5(2)
N1 C8 C9 O2 -5.1(2)
C7 C8 C9 O2 117.09(19)
C6 C5 C4 O1 177.17(18)
C6 C5 C4 C3 -2.2(3)
O1 C4 C3 C2 179.61(18)
C5 C4 C3 C2 -1.0(3)
O1 C4 C3 I1 -6.2(2)
C5 C4 C3 I1 173.21(14)
C4 C3 C2 C1 2.8(3)
I1 C3 C2 C1 -171.26(14)
C4 C5 C6 C1 3.7(3)
C3 C2 C1 C6 -1.3(3)
C3 C2 C1 C7 175.87(19)
C5 C6 C1 C2 -1.9(3)
C5 C6 C1 C7 -179.1(2)
C8 C7 C1 C2 109.7(2)
C8 C7 C1 C6 -73.3(3)

loop_
_cod_related_entry_id
_cod_related_entry_database
_cod_related_entry_code
1 ChemSpider 21185338
